data_7115664
loop_
_publ_author_name
'William P. Unsworth'
'Nicola Clark'
'Thomas O. Ronson'
'Kiri Stevens'
'Amber L. Thompson'
'Scott G. Lamont'
'Jeremy Robertson'

_publ_section_title
;
 Rhodium(II)-catalysed tandem aziridination and ring-opening:
 stereoselective synthesis of functionalised tetrahydrofurans
;
_journal_name_full Chem.Commun.
_journal_page_first 11393
_journal_paper_doi 10.1039/C4cc05159A
_journal_volume 50
_journal_year 2014
_chemical_absolute_configuration unk
_chemical_formula_moiety 'C10 H15 N1 O5'
_chemical_formula_sum 'C10 H15 N O5'
_chemical_formula_weight 229.23
_chemical_melting_point ?
_space_group_IT_number 19
_symmetry_cell_setting orthorhombic
_symmetry_space_group_name_Hall 'P 2ac 2ab'
_symmetry_space_group_name_H-M 'P 21 21 21'
_atom_sites_solution_hydrogens difmap
_atom_sites_solution_primary other
_audit_creation_date 14-07-04
_audit_creation_method CRYSTALS_ver_14.40
_cell_angle_alpha 90
_cell_angle_beta 90
_cell_angle_gamma 90
_cell_formula_units_Z 4
_cell_length_a 5.8112(2)
_cell_length_b 7.6935(2)
_cell_length_c 23.7155(7)
_cell_measurement_reflns_used 1397
_cell_measurement_temperature 150
_cell_measurement_theta_max 27
_cell_measurement_theta_min 5
_cell_volume 1060.28(6)
_computing_cell_refinement 'DENZO/SCALEPACK (Otwinowski & Minor, 1997)'
_computing_data_collection 'COLLECT (Nonius, 2001).'
_computing_data_reduction 'DENZO/SCALEPACK (Otwinowski & Minor, 1997)'
_computing_molecular_graphics 'CAMERON (Watkin et al., 1996)'
_computing_publication_material 'CRYSTALS (Betteridge et al., 2003)'
_computing_structure_refinement 'CRYSTALS (Betteridge et al., 2003)'
_computing_structure_solution 'Superflip (Palatinus & Chapuis, 2007)'
_diffrn_ambient_temperature 150
_diffrn_measured_fraction_theta_full 0.982
_diffrn_measured_fraction_theta_max 0.982
_diffrn_measurement_device Area
_diffrn_measurement_device_type 'Nonius KappaCCD'
_diffrn_measurement_method \w
_diffrn_radiation_monochromator graphite
_diffrn_radiation_type 'Mo K\a'
_diffrn_radiation_wavelength 0.71073
_diffrn_reflns_av_R_equivalents 0.029
_diffrn_reflns_limit_h_max 7
_diffrn_reflns_limit_h_min -7
_diffrn_reflns_limit_k_max 9
_diffrn_reflns_limit_k_min -9
_diffrn_reflns_limit_l_max 30
_diffrn_reflns_limit_l_min -30
_diffrn_reflns_number 10828
_diffrn_reflns_theta_full 27.453
_diffrn_reflns_theta_max 27.453
_diffrn_reflns_theta_min 5.097
_diffrn_standards_number 0
_exptl_absorpt_coefficient_mu 0.116
_exptl_absorpt_correction_T_max 0.99
_exptl_absorpt_correction_T_min 0.79
_exptl_absorpt_correction_type multi-scan
_exptl_absorpt_process_details 'DENZO/SCALEPACK (Otwinowski & Minor, 1997)'
_exptl_crystal_colour clear_pale_colourless
_exptl_crystal_density_diffrn 1.436
_exptl_crystal_density_meas ?
_exptl_crystal_density_method 'not measured'
_exptl_crystal_description plate
_exptl_crystal_F_000 488
_exptl_crystal_size_max 0.60
_exptl_crystal_size_mid 0.12
_exptl_crystal_size_min 0.10
_refine_diff_density_max 0.32
_refine_diff_density_min -0.30
_refine_ls_extinction_method None
_refine_ls_goodness_of_fit_ref 0.9910
_refine_ls_hydrogen_treatment constr
_refine_ls_matrix_type full
_refine_ls_number_parameters 145
_refine_ls_number_reflns 1418
_refine_ls_number_restraints 0
_refine_ls_R_factor_all 0.0515
_refine_ls_R_factor_gt 0.0395
_refine_ls_shift/su_max 0.0003368
_refine_ls_shift/su_mean 0.0000305
_refine_ls_structure_factor_coef Fsqd
_refine_ls_weighting_details
;
 Method, part 1, Chebychev polynomial, (Watkin, 1994, Prince, 1982) 
 [weight] = 1.0/[A~0~*T~0~(x)+A~1~*T~1~(x) ... +A~n-1~]*T~n-1~(x)] 
 where A~i~ are the Chebychev coefficients listed below and x= Fcalc/Fmax 
 Method = Robust Weighting (Prince, 1982) 
 W = [weight] * [1-(deltaF/6*sigmaF)^2^]^2^ 
 A~i~ are: 
 65.9 109. 69.2 31.1 7.84 
;
_refine_ls_weighting_scheme calc
_refine_ls_wR_factor_all 0.0993
_refine_ls_wR_factor_gt 0.0883
_refine_ls_wR_factor_ref 0.0989
_reflns_limit_h_max 7
_reflns_limit_h_min 0
_reflns_limit_k_max 9
_reflns_limit_k_min 0
_reflns_limit_l_max 30
_reflns_limit_l_min 0
_reflns_number_gt 1190
_reflns_number_total 1419
_reflns_threshold_expression I>2.0\s(I)
_oxford_diffrn_Wilson_B_factor 2.70
_oxford_diffrn_Wilson_scale 0.81
_oxford_refine_ls_r_factor_ref 0.0514
_oxford_refine_ls_scale 1.044(7)
_oxford_reflns_number_all 1419
_oxford_reflns_threshold_expression_ref I>-3.0\s(I)
_oxford_structure_analysis_title 008jr11
_cod_data_source_file c4cc05159a2.cif
_cod_data_source_block 25
_cod_depositor_comments
;
The following automatic conversions were performed:

'_chemical_melting_point' value 'not measured' was changed to '?' -
the value is undefined or not given.

'_atom_sites_solution_primary'
value 'Other' changed to 'other' according to the built-in table from
CIF Core dictionary named 'cif_core.dic' version 2.4.1 from
2010-06-29.

Automatic conversion script
Id: cif_fix_values 2827 2014-09-09 07:05:25Z andrius 

The following automatic conversions were performed:

'_exptl_crystal_density_meas' value 'not measured' was changed to '?'
- the value is perceived as not measured.

Automatic conversion script
Id: cif_fix_values 3008 2015-01-20 13:52:24Z robertas 
;
_cod_original_sg_symbol_H-M 'P 21 21 21 '
_cod_original_formula_sum 'C10 H15 N1 O5'
_cod_database_code 7115664

loop_
_symmetry_equiv_pos_as_xyz
x,y,z
-x+1/2,-y,z+1/2
x+1/2,-y+1/2,-z
-x,y+1/2,-z+1/2

loop_
_atom_site_label
_atom_site_type_symbol
_atom_site_fract_x
_atom_site_fract_y
_atom_site_fract_z
_atom_site_U_iso_or_equiv
_atom_site_occupancy
_atom_site_adp_type
_atom_site_refinement_flags_posn
O1 O 0.6142(3) 0.7345(2) 0.56804(7) 0.0292 1.0000 Uani .
C2 C 0.6989(5) 0.9050(3) 0.55432(12) 0.0350 1.0000 Uani .
C3 C 0.9150(5) 0.9295(3) 0.58895(11) 0.0306 1.0000 Uani .
O4 O 0.8635(3) 1.0024(2) 0.64301(7) 0.0334 1.0000 Uani .
C5 C 0.9860(4) 0.9025(3) 0.68350(11) 0.0283 1.0000 Uani .
C6 C 1.2372(5) 0.9569(4) 0.68677(12) 0.0407 1.0000 Uani .
C7 C 0.8645(5) 0.9116(4) 0.73914(11) 0.0392 1.0000 Uani .
O8 O 0.9705(3) 0.7284(2) 0.66222(7) 0.0284 1.0000 Uani .
C9 C 0.9930(4) 0.7414(3) 0.60285(10) 0.0270 1.0000 Uani .
C10 C 0.8164(4) 0.6293(3) 0.57258(10) 0.0253 1.0000 Uani .
C11 C 0.7567(4) 0.4559(3) 0.59958(10) 0.0255 1.0000 Uani .
C12 C 0.5869(4) 0.4656(4) 0.64887(10) 0.0299 1.0000 Uani .
O13 O 0.3684(3) 0.4072(2) 0.62635(7) 0.0282 1.0000 Uani .
C14 C 0.4040(4) 0.3343(3) 0.57540(10) 0.0246 1.0000 Uani .
O15 O 0.2478(3) 0.2670(2) 0.54918(8) 0.0328 1.0000 Uani .
N16 N 0.6257(4) 0.3473(3) 0.56098(9) 0.0266 1.0000 Uani .
H21 H 0.5843 0.9919 0.5636 0.0420 1.0000 Uiso R
H22 H 0.7369 0.9095 0.5139 0.0417 1.0000 Uiso R
H31 H 1.0314 0.9965 0.5687 0.0369 1.0000 Uiso R
H61 H 1.3128 0.8826 0.7144 0.0607 1.0000 Uiso R
H63 H 1.2486 1.0771 0.6984 0.0612 1.0000 Uiso R
H62 H 1.3091 0.9412 0.6501 0.0602 1.0000 Uiso R
H71 H 0.9433 0.8399 0.7671 0.0586 1.0000 Uiso R
H72 H 0.8592 1.0310 0.7513 0.0590 1.0000 Uiso R
H73 H 0.7097 0.8663 0.7346 0.0584 1.0000 Uiso R
H91 H 1.1506 0.7160 0.5906 0.0313 1.0000 Uiso R
H101 H 0.8704 0.6073 0.5333 0.0285 1.0000 Uiso R
H111 H 0.8966 0.3947 0.6115 0.0301 1.0000 Uiso R
H122 H 0.6320 0.3868 0.6793 0.0358 1.0000 Uiso R
H121 H 0.5715 0.5849 0.6630 0.0361 1.0000 Uiso R
H161 H 0.6701 0.3247 0.5272 0.0318 1.0000 Uiso R

loop_
_atom_site_aniso_label
_atom_site_aniso_U_11
_atom_site_aniso_U_22
_atom_site_aniso_U_33
_atom_site_aniso_U_23
_atom_site_aniso_U_13
_atom_site_aniso_U_12
O1 0.0223(8) 0.0238(8) 0.0414(9) 0.0032(7) -0.0053(7) -0.0011(8)
C2 0.0367(14) 0.0282(12) 0.0403(14) 0.0054(11) -0.0093(12) -0.0074(11)
C3 0.0299(13) 0.0260(12) 0.0359(13) 0.0021(10) -0.0016(11) -0.0074(11)
O4 0.0349(10) 0.0271(9) 0.0381(10) -0.0031(7) -0.0033(8) 0.0017(8)
C5 0.0241(11) 0.0278(11) 0.0330(13) -0.0038(10) -0.0038(10) -0.0032(11)
C6 0.0280(12) 0.0483(16) 0.0457(15) -0.0125(14) -0.0012(12) -0.0107(14)
C7 0.0352(13) 0.0456(15) 0.0366(13) -0.0088(12) 0.0000(12) -0.0057(15)
O8 0.0291(9) 0.0255(8) 0.0307(9) -0.0015(7) -0.0044(7) -0.0012(8)
C9 0.0204(10) 0.0277(12) 0.0330(12) -0.0013(10) -0.0003(9) -0.0047(11)
C10 0.0208(10) 0.0277(12) 0.0274(11) -0.0025(10) -0.0009(9) -0.0012(9)
C11 0.0224(10) 0.0240(11) 0.0302(11) -0.0031(9) -0.0024(9) -0.0008(11)
C12 0.0266(12) 0.0349(12) 0.0283(12) -0.0029(10) -0.0014(10) -0.0059(11)
O13 0.0243(8) 0.0310(8) 0.0292(8) -0.0050(7) 0.0019(7) -0.0049(8)
C14 0.0266(11) 0.0189(9) 0.0283(11) 0.0015(9) 0.0015(10) -0.0032(10)
O15 0.0290(8) 0.0350(9) 0.0342(8) -0.0055(8) -0.0023(7) -0.0101(9)
N16 0.0227(10) 0.0260(9) 0.0311(10) -0.0063(8) 0.0042(9) -0.0013(9)

loop_
_atom_type_symbol
_atom_type_scat_dispersion_real
_atom_type_scat_dispersion_imag
_atom_type_scat_Cromer_Mann_a1
_atom_type_scat_Cromer_Mann_b1
_atom_type_scat_Cromer_Mann_a2
_atom_type_scat_Cromer_Mann_b2
_atom_type_scat_Cromer_Mann_a3
_atom_type_scat_Cromer_Mann_b3
_atom_type_scat_Cromer_Mann_a4
_atom_type_scat_Cromer_Mann_b4
_atom_type_scat_Cromer_Mann_c
_atom_type_scat_source
C 0.0033 0.0016 2.3100 20.8439 1.0200 10.2075 1.5886 0.5687 0.8650 51.6512 0.2156 'International Tables Vol C 4.2.6.8 and 6.1.1.4'
H 0.0000 0.0000 0.4930 10.5109 0.3229 26.1257 0.1402 3.1424 0.0408 57.7998 0.0030 'International Tables Vol C 4.2.6.8 and 6.1.1.4'
O 0.0106 0.0060 3.0485 13.2771 2.2868 5.7011 1.5463 0.3239 0.8670 32.9089 0.2508 'International Tables Vol C 4.2.6.8 and 6.1.1.4'
N 0.0061 0.0033 12.2126 0.0057 3.1322 9.8933 2.0125 28.9975 1.1663 0.5826 -11.5290 'International Tables Vol C 4.2.6.8 and 6.1.1.4'

loop_
_geom_angle_atom_site_label_1
_geom_angle_atom_site_label_2
_geom_angle_atom_site_label_3
_geom_angle
_geom_angle_publ_flag
C2 O1 C10 104.57(18) yes
O1 C2 C3 106.0(2) yes
O1 C2 H21 110.1 no
C3 C2 H21 111.2 no
O1 C2 H22 109.2 no
C3 C2 H22 109.8 no
H21 C2 H22 110.5 no
C2 C3 O4 111.2(2) yes
C2 C3 C9 103.99(19) yes
O4 C3 C9 103.66(18) yes
C2 C3 H31 112.0 no
O4 C3 H31 112.2 no
C9 C3 H31 113.2 no
C3 O4 C5 106.78(18) yes
O4 C5 C6 111.5(2) yes
O4 C5 C7 109.5(2) yes
C6 C5 C7 113.2(2) yes
O4 C5 O8 103.65(18) yes
C6 C5 O8 109.6(2) yes
C7 C5 O8 108.9(2) yes
C5 C6 H61 107.8 no
C5 C6 H63 110.1 no
H61 C6 H63 109.8 no
C5 C6 H62 109.4 no
H61 C6 H62 109.6 no
H63 C6 H62 110.2 no
C5 C7 H71 110.5 no
C5 C7 H72 108.9 no
H71 C7 H72 110.5 no
C5 C7 H73 108.7 no
H71 C7 H73 107.9 no
H72 C7 H73 110.2 no
C5 O8 C9 106.12(18) yes
C3 C9 O8 104.47(19) yes
C3 C9 C10 103.36(19) yes
O8 C9 C10 111.49(19) yes
C3 C9 H91 113.3 no
O8 C9 H91 111.6 no
C10 C9 H91 112.1 no
C9 C10 O1 105.63(18) yes
C9 C10 C11 116.9(2) yes
O1 C10 C11 109.91(18) yes
C9 C10 H101 108.9 no
O1 C10 H101 106.5 no
C11 C10 H101 108.4 no
C10 C11 C12 115.2(2) yes
C10 C11 N16 111.01(19) yes
C12 C11 N16 99.86(18) yes
C10 C11 H111 110.7 no
C12 C11 H111 109.6 no
N16 C11 H111 109.9 no
C11 C12 O13 105.56(18) yes
C11 C12 H122 111.1 no
O13 C12 H122 108.3 no
C11 C12 H121 111.4 no
O13 C12 H121 109.6 no
H122 C12 H121 110.6 no
C12 O13 C14 108.94(18) yes
O13 C14 O15 121.4(2) yes
O13 C14 N16 110.3(2) yes
O15 C14 N16 128.4(2) yes
C11 N16 C14 112.7(2) yes
C11 N16 H161 123.1 no
C14 N16 H161 120.9 no

loop_
_geom_bond_atom_site_label_1
_geom_bond_atom_site_label_2
_geom_bond_distance
_geom_bond_publ_flag
O1 C2 1.438(3) yes
O1 C10 1.431(3) yes
C2 C3 1.512(4) yes
C2 H21 0.969 no
C2 H22 0.985 no
C3 O4 1.431(3) yes
C3 C9 1.552(3) yes
C3 H31 0.976 no
O4 C5 1.421(3) yes
C5 C6 1.521(4) yes
C5 C7 1.498(4) yes
C5 O8 1.434(3) yes
C6 H61 0.975 no
C6 H63 0.967 no
C6 H62 0.973 no
C7 H71 0.976 no
C7 H72 0.964 no
C7 H73 0.971 no
O8 C9 1.418(3) yes
C9 C10 1.521(3) yes
C9 H91 0.980 no
C10 C11 1.520(3) yes
C10 H101 0.998 no
C11 C12 1.531(3) yes
C11 N16 1.455(3) yes
C11 H111 0.981 no
C12 O13 1.449(3) yes
C12 H122 0.978 no
C12 H121 0.981 no
O13 C14 1.348(3) yes
C14 O15 1.216(3) yes
C14 N16 1.337(3) yes
N16 H161 0.858 no

loop_
_geom_hbond_atom_site_label_D
_geom_hbond_atom_site_label_H
_geom_hbond_atom_site_label_A
_geom_hbond_site_symmetry_A
_geom_hbond_angle_DHA
_geom_hbond_distance_DH
_geom_hbond_distance_HA
_geom_hbond_distance_DA
_geom_hbond_publ_flag
C3 H31 O15 1_665 152.59 0.976 2.476 3.372(4) yes
N16 H161 O15 3_556 170.24 0.858 1.997 2.846(4) yes
